data_2204961
loop_
_publ_author_name
'Marjani, Katayoun'
'Davies, Sian C.'
'Durrant, Marcus C.'
'Hughes, David L.'
'Khodamorad, Nejat'
'Samodi, Assadolah'

_publ_section_title
;
 Bis(2,2'-bipyridine)nitratocopper(II) nitrate
;
_journal_issue 1
_journal_name_full 'Acta Crystallographica Section E'
_journal_page_first m11
_journal_page_last m14
_journal_paper_doi 10.1107/S1600536804030788
_journal_volume 61
_journal_year 2005
_chemical_formula_iupac '[Cu (C10 H8 N2)2 (N O3)] N O3'
_chemical_formula_moiety 'C20 H16 Cu N5 O3 +, N1 O3 -'
_chemical_formula_structural '[Cu (C10 H8 N2)2 (N O3)] N O3'
_chemical_formula_sum 'C20 H16 Cu N6 O6'
_chemical_formula_weight 499.93
_chemical_name_systematic
;
Bis(2,2'-bipyridine)nitratocopper(II) nitrate
;
_space_group_IT_number 14
_symmetry_cell_setting monoclinic
_symmetry_space_group_name_Hall '-P 2yn'
_symmetry_space_group_name_H-M 'P 1 21/n 1'
_atom_sites_solution_hydrogens geom
_atom_sites_solution_primary direct
_atom_sites_solution_secondary difmap
_audit_creation_method SHELXL-97
_cell_angle_alpha 90.00
_cell_angle_beta 98.281(8)
_cell_angle_gamma 90.00
_cell_formula_units_Z 4
_cell_length_a 11.3309(13)
_cell_length_b 12.2714(14)
_cell_length_c 15.0877(15)
_cell_measurement_reflns_used 24
_cell_measurement_temperature 293(2)
_cell_measurement_theta_max 11
_cell_measurement_theta_min 10
_cell_volume 2076.0(4)
_computing_cell_refinement 'CAD-4 EXPRESS'
_computing_data_collection 'CAD-4 EXPRESS (Enraf-Nonius, 1992)'
_computing_data_reduction 'CAD-4 processing program (Hursthouse, 1976)'
_computing_molecular_graphics
;
ORTEP (Johnson, 1971) and ORTEP-3 (Farrugia, 1997)
;
_computing_publication_material SHELXL97
_computing_structure_refinement 'SHELXL97 (Sheldrick, 1997)'
_computing_structure_solution 'SHELXS86 (Sheldrick, 1985)'
_diffrn_ambient_temperature 293(2)
_diffrn_measured_fraction_theta_full 1.000
_diffrn_measured_fraction_theta_max 1.000
_diffrn_measurement_device 'Enraf-Nonius CAD-4'
_diffrn_measurement_method 'scintillation counter; \w/\q'
_diffrn_radiation_monochromator graphite
_diffrn_radiation_source 'fine-focus sealed tube'
_diffrn_radiation_type Mo-K\a
_diffrn_radiation_wavelength 0.71069
_diffrn_reflns_av_R_equivalents 0.0283
_diffrn_reflns_av_sigmaI/netI 0.1081
_diffrn_reflns_limit_h_max 11
_diffrn_reflns_limit_h_min -11
_diffrn_reflns_limit_k_max 12
_diffrn_reflns_limit_k_min -1
_diffrn_reflns_limit_l_max 15
_diffrn_reflns_limit_l_min -1
_diffrn_reflns_number 3287
_diffrn_reflns_theta_full 22.00
_diffrn_reflns_theta_max 23.0
_diffrn_reflns_theta_min 1.5
_diffrn_standards_decay_% 2.0
_diffrn_standards_interval_time 167
_diffrn_standards_number 3
_exptl_absorpt_coefficient_mu 1.105
_exptl_absorpt_correction_T_max 0.820
_exptl_absorpt_correction_T_min 0.751
_exptl_absorpt_correction_type psi-scan
_exptl_absorpt_process_details '(EMPABS; Sheldrick et al., 1977)'
_exptl_crystal_colour 'blue green'
_exptl_crystal_density_diffrn 1.600
_exptl_crystal_density_method 'not measured'
_exptl_crystal_description prism
_exptl_crystal_F_000 1020
_exptl_crystal_size_max 0.29
_exptl_crystal_size_mid 0.21
_exptl_crystal_size_min 0.18
_refine_diff_density_max 0.274
_refine_diff_density_min -0.280
_refine_ls_extinction_method none
_refine_ls_goodness_of_fit_ref 0.969
_refine_ls_hydrogen_treatment constr
_refine_ls_matrix_type full
_refine_ls_number_parameters 298
_refine_ls_number_reflns 2546
_refine_ls_number_restraints 0
_refine_ls_restrained_S_all 0.969
_refine_ls_R_factor_all 0.1264
_refine_ls_R_factor_gt 0.0486
_refine_ls_shift/su_max 0.001
_refine_ls_shift/su_mean 0.000
_refine_ls_structure_factor_coef Fsqd
_refine_ls_weighting_details 'calc w = \s^-2^(F~o~^2^)'
_refine_ls_weighting_scheme calc
_refine_ls_wR_factor_gt 0.0667
_refine_ls_wR_factor_ref 0.0924
_reflns_number_gt 1128
_reflns_number_total 2546
_reflns_threshold_expression I>2\s(I)
_cod_data_source_file sj6001.cif
_cod_data_source_block I
_cod_original_sg_symbol_H-M 'P 21/n'
_cod_database_code 2204961
_cod_database_fobs_code 2204961

loop_
_symmetry_equiv_pos_as_xyz
'x, y, z'
'x+1/2, -y+1/2, z+1/2'
'-x, -y, -z'
'-x-1/2, y-1/2, -z-1/2'

loop_
_atom_site_label
_atom_site_fract_x
_atom_site_fract_y
_atom_site_fract_z
_atom_site_U_iso_or_equiv
_atom_site_adp_type
_atom_site_calc_flag
_atom_site_refinement_flags
_atom_site_occupancy
_atom_site_type_symbol
Cu 0.23885(8) 0.43850(8) 0.12480(6) 0.0508(3) Uani d . 1 Cu
N111 0.2036(5) 0.4497(5) 0.2489(4) 0.0543(16) Uani d . 1 N
C112 0.1041(6) 0.3999(6) 0.2653(5) 0.046(2) Uani d . 1 C
C113 0.0581(6) 0.4147(7) 0.3445(5) 0.063(2) Uani d . 1 C
H113 -0.0127 0.3814 0.3541 0.076 Uiso calc R 1 H
C114 0.1197(8) 0.4796(7) 0.4076(6) 0.074(3) Uani d . 1 C
H114 0.0904 0.4914 0.4613 0.089 Uiso calc R 1 H
C115 0.2234(8) 0.5277(7) 0.3939(6) 0.087(3) Uani d . 1 C
H115 0.2676 0.5685 0.4390 0.104 Uiso calc R 1 H
C116 0.2619(7) 0.5149(7) 0.3120(6) 0.076(3) Uani d . 1 C
H116 0.3295 0.5521 0.3002 0.091 Uiso calc R 1 H
N121 0.1031(5) 0.3316(5) 0.1175(4) 0.0471(17) Uani d . 1 N
C122 0.0503(6) 0.3258(6) 0.1924(5) 0.048(2) Uani d . 1 C
C123 -0.0407(6) 0.2512(6) 0.2003(6) 0.057(2) Uani d . 1 C
H123 -0.0776 0.2486 0.2514 0.069 Uiso calc R 1 H
C124 -0.0733(7) 0.1822(7) 0.1301(7) 0.073(3) Uani d . 1 C
H124 -0.1322 0.1306 0.1347 0.087 Uiso calc R 1 H
C125 -0.0226(7) 0.1861(7) 0.0535(6) 0.070(3) Uani d . 1 C
H125 -0.0454 0.1390 0.0059 0.084 Uiso calc R 1 H
C126 0.0649(6) 0.2647(6) 0.0509(5) 0.053(2) Uani d . 1 C
H126 0.0990 0.2707 -0.0014 0.064 Uiso calc R 1 H
N211 0.4007(5) 0.3514(5) 0.1403(4) 0.0487(16) Uani d . 1 N
C212 0.4419(6) 0.3379(6) 0.0608(6) 0.051(2) Uani d . 1 C
C213 0.5386(7) 0.2717(7) 0.0557(6) 0.071(3) Uani d . 1 C
H213 0.5665 0.2623 0.0012 0.085 Uiso calc R 1 H
C214 0.5936(8) 0.2200(7) 0.1300(8) 0.092(4) Uani d . 1 C
H214 0.6582 0.1743 0.1264 0.111 Uiso calc R 1 H
C215 0.5530(9) 0.2359(7) 0.2105(7) 0.085(3) Uani d . 1 C
H215 0.5904 0.2019 0.2621 0.101 Uiso calc R 1 H
C216 0.4556(7) 0.3029(7) 0.2139(6) 0.072(3) Uani d . 1 C
H216 0.4281 0.3143 0.2683 0.087 Uiso calc R 1 H
N221 0.2685(5) 0.4364(5) -0.0022(3) 0.0437(14) Uani d . 1 N
C222 0.3758(6) 0.3955(5) -0.0144(5) 0.0402(18) Uani d . 1 C
C223 0.4158(6) 0.4111(6) -0.0968(5) 0.052(2) Uani d . 1 C
H223 0.4903 0.3853 -0.1058 0.062 Uiso calc R 1 H
C224 0.3446(8) 0.4647(7) -0.1649(5) 0.067(2) Uani d . 1 C
H224 0.3713 0.4768 -0.2195 0.080 Uiso calc R 1 H
C225 0.2346(8) 0.4997(6) -0.1510(5) 0.067(2) Uani d . 1 C
H225 0.1842 0.5340 -0.1968 0.081 Uiso calc R 1 H
C226 0.1994(6) 0.4840(6) -0.0696(5) 0.058(2) Uani d . 1 C
H226 0.1240 0.5076 -0.0608 0.069 Uiso calc R 1 H
N3 0.2103(7) 0.6582(7) 0.1169(4) 0.063(2) Uani d . 1 N
O31 0.3019(5) 0.6029(5) 0.1307(4) 0.0780(19) Uani d . 1 O
O32 0.1127(5) 0.6081(5) 0.1012(4) 0.090(2) Uani d . 1 O
O33 0.2120(6) 0.7558(5) 0.1158(5) 0.124(3) Uani d . 1 O
N4 0.7290(7) 0.3951(7) 0.3817(5) 0.068(2) Uani d . 1 N
O41 0.7854(5) 0.4768(5) 0.3685(4) 0.0811(19) Uani d . 1 O
O42 0.6221(5) 0.4057(5) 0.3877(4) 0.091(2) Uani d . 1 O
O43 0.7756(6) 0.3078(5) 0.3912(5) 0.126(3) Uani d . 1 O

loop_
_atom_site_aniso_label
_atom_site_aniso_U_11
_atom_site_aniso_U_22
_atom_site_aniso_U_33
_atom_site_aniso_U_12
_atom_site_aniso_U_13
_atom_site_aniso_U_23
Cu 0.0470(5) 0.0616(6) 0.0451(5) -0.0043(6) 0.0114(4) -0.0019(6)
N111 0.056(4) 0.070(5) 0.037(4) -0.006(4) 0.011(3) -0.006(4)
C112 0.043(5) 0.049(5) 0.050(5) 0.008(4) 0.015(4) -0.007(4)
C113 0.054(5) 0.073(7) 0.066(6) 0.008(5) 0.021(5) 0.009(5)
C114 0.082(7) 0.084(7) 0.057(6) 0.001(6) 0.017(5) -0.004(5)
C115 0.102(8) 0.103(8) 0.057(7) -0.034(6) 0.013(5) -0.024(5)
C116 0.085(6) 0.084(7) 0.060(7) -0.028(5) 0.011(5) -0.001(6)
N121 0.042(4) 0.051(4) 0.048(4) -0.002(3) 0.005(3) 0.003(4)
C122 0.040(5) 0.042(5) 0.061(6) 0.006(4) 0.006(4) 0.016(5)
C123 0.048(5) 0.061(6) 0.065(6) 0.000(5) 0.015(5) 0.018(5)
C124 0.064(6) 0.056(6) 0.093(8) -0.018(5) -0.005(6) 0.001(6)
C125 0.066(6) 0.066(7) 0.075(7) -0.010(5) -0.001(5) -0.010(6)
C126 0.048(5) 0.056(6) 0.056(6) -0.008(5) 0.006(4) -0.001(5)
N211 0.040(4) 0.051(4) 0.052(4) -0.004(3) -0.004(4) 0.000(4)
C212 0.038(5) 0.046(5) 0.067(6) -0.009(4) 0.003(4) -0.008(5)
C213 0.051(6) 0.073(7) 0.087(7) 0.020(5) 0.000(5) -0.017(6)
C214 0.054(6) 0.085(8) 0.129(10) 0.027(5) -0.020(7) -0.024(8)
C215 0.081(8) 0.067(7) 0.097(9) 0.007(6) -0.019(6) 0.017(6)
C216 0.067(6) 0.081(7) 0.063(7) 0.005(5) -0.013(5) -0.005(5)
N221 0.049(4) 0.050(4) 0.031(4) 0.006(4) 0.005(3) -0.005(3)
C222 0.052(5) 0.029(4) 0.041(5) 0.006(4) 0.009(4) -0.011(4)
C223 0.053(5) 0.051(6) 0.052(5) -0.006(4) 0.014(4) -0.016(5)
C224 0.085(6) 0.067(7) 0.053(6) -0.017(5) 0.025(5) -0.008(5)
C225 0.089(7) 0.064(6) 0.051(6) 0.011(5) 0.016(5) 0.005(4)
C226 0.065(5) 0.068(6) 0.042(5) 0.011(4) 0.011(5) 0.009(5)
N3 0.090(7) 0.061(6) 0.040(4) -0.004(5) 0.008(5) -0.003(5)
O31 0.067(4) 0.094(5) 0.077(4) 0.014(4) 0.024(3) 0.015(4)
O32 0.082(4) 0.097(5) 0.089(5) -0.014(4) 0.005(4) 0.000(4)
O33 0.166(7) 0.054(4) 0.143(6) -0.007(5) -0.013(5) -0.012(5)
N4 0.087(7) 0.063(6) 0.055(5) -0.006(6) 0.012(5) 0.007(5)
O41 0.081(5) 0.068(4) 0.097(5) 0.001(3) 0.021(4) 0.012(4)
O42 0.078(4) 0.096(5) 0.103(5) -0.013(4) 0.031(4) 0.000(4)
O43 0.132(6) 0.048(4) 0.198(8) 0.027(4) 0.026(5) 0.032(5)

loop_
_atom_type_symbol
_atom_type_description
_atom_type_scat_dispersion_real
_atom_type_scat_dispersion_imag
_atom_type_scat_source
C C 0.0033 0.0016 'International Tables Vol C Tables 4.2.6.8 and 6.1.1.4'
H H 0.0000 0.0000 'International Tables Vol C Tables 4.2.6.8 and 6.1.1.4'
Cu Cu 0.3201 1.2651 'International Tables Vol C Tables 4.2.6.8 and 6.1.1.4'
N N 0.0061 0.0033 'International Tables Vol C Tables 4.2.6.8 and 6.1.1.4'
O O 0.0106 0.0060 'International Tables Vol C Tables 4.2.6.8 and 6.1.1.4'

loop_
_geom_angle_atom_site_label_1
_geom_angle_atom_site_label_2
_geom_angle_atom_site_label_3
_geom_angle
_geom_angle_publ_flag
N111 Cu N121 80.8(3) yes
N111 Cu N211 102.8(3) yes
N111 Cu N221 176.2(3) yes
N121 Cu N211 108.8(2) yes
N221 Cu N121 99.9(2) yes
N221 Cu N211 80.5(2) yes
N111 Cu O31 90.4(2) yes
N121 Cu O31 150.0(2) yes
N211 Cu O31 101.2(2) yes
N221 Cu O31 87.2(2) yes
N111 Cu O32 83.6(2) yes
N121 Cu O32 96.7(2) yes
N211 Cu O32 154.4(2) yes
N221 Cu O32 92.6(2) yes
O31 Cu O32 53.57(19) yes
C112 N111 C116 118.9(6) ?
C112 N111 Cu 115.8(5) ?
C116 N111 Cu 124.6(6) ?
N111 C112 C113 122.2(7) ?
N111 C112 C122 114.2(7) ?
C113 C112 C122 123.6(8) ?
C114 C113 C112 117.7(8) ?
C114 C113 H113 121.2 ?
C112 C113 H113 121.2 ?
C113 C114 C115 121.2(8) ?
C113 C114 H114 119.4 ?
C115 C114 H114 119.4 ?
C114 C115 C116 118.7(8) ?
C114 C115 H115 120.7 ?
C116 C115 H115 120.7 ?
N111 C116 C115 121.1(8) ?
N111 C116 H116 119.4 ?
C115 C116 H116 119.4 ?
C126 N121 C122 117.8(7) ?
C126 N121 Cu 127.6(5) ?
C122 N121 Cu 114.5(5) ?
N121 C122 C123 121.7(7) ?
N121 C122 C112 113.7(7) ?
C123 C122 C112 124.5(8) ?
C124 C123 C122 117.5(8) ?
C124 C123 H123 121.3 ?
C122 C123 H123 121.3 ?
C125 C124 C123 122.4(9) ?
C125 C124 H124 118.8 ?
C123 C124 H124 118.8 ?
C124 C125 C126 116.0(8) ?
C124 C125 H125 122.0 ?
C126 C125 H125 122.0 ?
N121 C126 C125 124.5(8) ?
N121 C126 H126 117.8 ?
C125 C126 H126 117.8 ?
C216 N211 C212 120.1(7) ?
C216 N211 Cu 127.9(6) ?
C212 N211 Cu 111.7(5) ?
N211 C212 C213 120.0(8) ?
N211 C212 C222 115.2(7) ?
C213 C212 C222 124.8(8) ?
C214 C213 C212 120.3(9) ?
C214 C213 H213 119.9 ?
C212 C213 H213 119.9 ?
C213 C214 C215 119.5(9) ?
C213 C214 H214 120.3 ?
C215 C214 H214 120.3 ?
C214 C215 C216 119.2(9) ?
C214 C215 H215 120.4 ?
C216 C215 H215 120.4 ?
N211 C216 C215 121.0(8) ?
N211 C216 H216 119.5 ?
C215 C216 H216 119.5 ?
C226 N221 C222 120.1(6) ?
C226 N221 Cu 124.7(5) ?
C222 N221 Cu 114.5(4) ?
N221 C222 C223 118.9(6) ?
N221 C222 C212 116.6(7) ?
C223 C222 C212 124.4(7) ?
C224 C223 C222 119.9(7) ?
C224 C223 H223 120.0 ?
C222 C223 H223 120.0 ?
C225 C224 C223 119.1(7) ?
C225 C224 H224 120.4 ?
C223 C224 H224 120.4 ?
C226 C225 C224 119.2(8) ?
C226 C225 H225 120.4 ?
C224 C225 H225 120.4 ?
N221 C226 C225 122.6(7) ?
N221 C226 H226 118.7 ?
C225 C226 H226 118.7 ?
O33 N3 O31 122.5(8) ?
O33 N3 O32 120.2(9) ?
O31 N3 O32 117.3(8) ?
N3 O31 Cu 104.1(5) ?
N3 O32 Cu 85.0(5) ?
O43 N4 O41 121.7(8) ?
O43 N4 O42 120.4(9) ?
O41 N4 O42 117.9(8) ?

loop_
_geom_bond_atom_site_label_1
_geom_bond_atom_site_label_2
_geom_bond_distance
_geom_bond_publ_flag
Cu N111 1.975(5) yes
Cu N121 2.013(6) yes
Cu N211 2.106(6) yes
Cu N221 1.993(5) yes
Cu O31 2.138(6) yes
Cu O32 2.520(6) yes
N111 C112 1.337(7) ?
N111 C116 1.342(8) ?
C112 C113 1.383(9) ?
C112 C122 1.488(9) ?
C113 C114 1.355(9) ?
C113 H113 0.930 ?
C114 C115 1.357(9) ?
C114 H114 0.930 ?
C115 C116 1.378(10) ?
C115 H115 0.930 ?
C116 H116 0.930 ?
N121 C126 1.322(8) ?
N121 C122 1.354(8) ?
C122 C123 1.396(9) ?
C123 C124 1.365(9) ?
C123 H123 0.930 ?
C124 C125 1.363(10) ?
C124 H124 0.930 ?
C125 C126 1.388(9) ?
C125 H125 0.930 ?
C126 H126 0.930 ?
N211 C216 1.333(8) ?
N211 C212 1.359(8) ?
C212 C213 1.374(9) ?
C212 C222 1.450(9) ?
C213 C214 1.359(11) ?
C213 H213 0.930 ?
C214 C215 1.373(11) ?
C214 H214 0.930 ?
C215 C216 1.382(10) ?
C215 H215 0.930 ?
C216 H216 0.930 ?
N221 C226 1.326(7) ?
N221 C222 1.352(7) ?
C222 C223 1.397(9) ?
C223 C224 1.378(9) ?
C223 H223 0.930 ?
C224 C225 1.362(9) ?
C224 H224 0.930 ?
C225 C226 1.359(9) ?
C225 H225 0.930 ?
C226 H226 0.930 ?
N3 O33 1.198(7) ?
N3 O31 1.233(7) ?
N3 O32 1.257(7) ?
N4 O43 1.194(7) ?
N4 O41 1.220(7) ?
N4 O42 1.235(7) ?

loop_
_geom_torsion_atom_site_label_1
_geom_torsion_atom_site_label_2
_geom_torsion_atom_site_label_3
_geom_torsion_atom_site_label_4
_geom_torsion
N121 Cu N111 C112 -9.4(5)
N211 Cu N111 C112 -116.7(5)
O31 Cu N111 C112 141.7(5)
O32 Cu N111 C112 88.5(5)
N121 Cu N111 C116 -179.7(6)
N211 Cu N111 C116 73.0(6)
O31 Cu N111 C116 -28.5(6)
O32 Cu N111 C116 -81.8(6)
C116 N111 C112 C113 1.2(11)
Cu N111 C112 C113 -169.7(6)
C116 N111 C112 C122 -177.3(6)
Cu N111 C112 C122 11.9(8)
N111 C112 C113 C114 -2.1(12)
C122 C112 C113 C114 176.2(6)
C112 C113 C114 C115 -0.5(12)
C113 C114 C115 C116 3.9(14)
C112 N111 C116 C115 2.5(12)
Cu N111 C116 C115 172.4(7)
C114 C115 C116 N111 -5.0(14)
N111 Cu N121 C126 -171.7(6)
N221 Cu N121 C126 12.1(6)
N211 Cu N121 C126 -71.1(6)
O31 Cu N121 C126 113.9(7)
O32 Cu N121 C126 106.0(6)
N111 Cu N121 C122 5.0(5)
N221 Cu N121 C122 -171.2(5)
N211 Cu N121 C122 105.5(5)
O31 Cu N121 C122 -69.5(7)
O32 Cu N121 C122 -77.4(5)
C126 N121 C122 C123 0.7(10)
Cu N121 C122 C123 -176.2(5)
C126 N121 C122 C112 176.8(6)
Cu N121 C122 C112 -0.2(7)
N111 C112 C122 N121 -7.5(9)
C113 C112 C122 N121 174.0(7)
N111 C112 C122 C123 168.4(7)
C113 C112 C122 C123 -10.1(11)
N121 C122 C123 C124 1.3(10)
C112 C122 C123 C124 -174.3(7)
C122 C123 C124 C125 -1.7(12)
C123 C124 C125 C126 0.1(12)
C122 N121 C126 C125 -2.5(10)
Cu N121 C126 C125 174.0(5)
C124 C125 C126 N121 2.1(12)
N111 Cu N211 C216 8.6(7)
N221 Cu N211 C216 -173.3(6)
N121 Cu N211 C216 -75.9(6)
O31 Cu N211 C216 101.5(6)
O32 Cu N211 C216 110.7(7)
N111 Cu N211 C212 -178.3(5)
N221 Cu N211 C212 -0.1(5)
N121 Cu N211 C212 97.2(5)
O31 Cu N211 C212 -85.3(5)
O32 Cu N211 C212 -76.2(7)
C216 N211 C212 C213 1.7(11)
Cu N211 C212 C213 -172.0(5)
C216 N211 C212 C222 -179.4(6)
Cu N211 C212 C222 6.9(7)
N211 C212 C213 C214 -0.3(12)
C222 C212 C213 C214 -179.1(7)
C212 C213 C214 C215 -1.1(14)
C213 C214 C215 C216 1.0(15)
C212 N211 C216 C215 -1.8(11)
Cu N211 C216 C215 170.8(6)
C214 C215 C216 N211 0.4(13)
N121 Cu N221 C226 74.6(6)
N211 Cu N221 C226 -177.8(6)
O31 Cu N221 C226 -76.0(6)
O32 Cu N221 C226 -22.7(6)
N121 Cu N221 C222 -114.7(5)
N211 Cu N221 C222 -7.1(5)
O31 Cu N221 C222 94.7(5)
O32 Cu N221 C222 148.0(5)
C226 N221 C222 C223 4.5(10)
Cu N221 C222 C223 -166.7(5)
C226 N221 C222 C212 -175.7(6)
Cu N221 C222 C212 13.1(8)
N211 C212 C222 N221 -13.4(9)
C213 C212 C222 N221 165.5(7)
N211 C212 C222 C223 166.4(6)
C213 C212 C222 C223 -14.7(11)
N221 C222 C223 C224 -1.9(10)
C212 C222 C223 C224 178.3(6)
C222 C223 C224 C225 -1.4(11)
C223 C224 C225 C226 2.1(12)
C222 N221 C226 C225 -3.9(11)
Cu N221 C226 C225 166.3(6)
C224 C225 C226 N221 0.5(12)
O33 N3 O31 Cu 179.6(7)
O32 N3 O31 Cu -2.2(8)
N111 Cu O31 N3 -80.5(5)
N221 Cu O31 N3 96.5(5)
N121 Cu O31 N3 -8.5(8)
N211 Cu O31 N3 176.3(5)
O32 Cu O31 N3 1.2(4)
O33 N3 O32 Cu -180.0(8)
O31 N3 O32 Cu 1.8(7)
N111 Cu O32 N3 94.1(5)
N221 Cu O32 N3 -85.7(5)
N121 Cu O32 N3 174.0(5)
N211 Cu O32 N3 -12.3(8)
O31 Cu O32 N3 -1.1(4)
